data_2222868
loop_
_publ_author_name
'Li, Dong Dong'
'Tang, Gui Hong'
'Zeng, Xiang Chao'
'Huang, Gang'
'Xu, Xing Yan'

_publ_section_title
;
 3-(1-Ethyl-1<i>H</i>-pyrrole-2-carboxamido)propionic acid monohydrate
;
_journal_coeditor_code RZ2348
_journal_issue 8
_journal_name_full 'Acta Crystallographica Section E'
_journal_page_first o1865
_journal_paper_doi 10.1107/S1600536809026749
_journal_volume 65
_journal_year 2009
_chemical_formula_moiety 'C10 H14 N2 O3, H2 O'
_chemical_formula_sum 'C10 H16 N2 O4'
_chemical_formula_weight 228.25
_chemical_melting_point 320
_chemical_name_systematic
;
3-(1-Ethyl-1<i>H</i>-pyrrole-2-carboxamido)propionic acid monohydrate
;
_space_group_IT_number 14
_symmetry_cell_setting monoclinic
_symmetry_space_group_name_Hall '-P 2ybc'
_symmetry_space_group_name_H-M 'P 1 21/c 1'
_atom_sites_solution_hydrogens geom
_atom_sites_solution_primary direct
_atom_sites_solution_secondary difmap
_audit_creation_method SHELXL-97
_cell_angle_alpha 90.00
_cell_angle_beta 106.392(4)
_cell_angle_gamma 90.00
_cell_formula_units_Z 4
_cell_length_a 5.2814(12)
_cell_length_b 31.795(7)
_cell_length_c 7.0226(16)
_cell_measurement_reflns_used 2595
_cell_measurement_temperature 173(2)
_cell_measurement_theta_max 28.04
_cell_measurement_theta_min 2.56
_cell_volume 1131.3(4)
_computing_cell_refinement 'SAINT-Plus (Bruker, 1999)'
_computing_data_collection 'SMART (Bruker,1999)'
_computing_data_reduction 'SAINT-Plus (Bruker, 1999)'
_computing_molecular_graphics 'SHELXTL (Sheldrick, 2008)'
_computing_publication_material 'SHELXTL (Sheldrick, 2008)'
_computing_structure_refinement 'SHELXL-97 (Sheldrick, 2008)'
_computing_structure_solution 'SHELXS-97 (Sheldrick, 2008)'
_diffrn_ambient_temperature 173(2)
_diffrn_measured_fraction_theta_full 0.991
_diffrn_measured_fraction_theta_max 0.991
_diffrn_measurement_device_type 'Bruker SMART 1K CCD area-detector'
_diffrn_measurement_method '\f and \w scans'
_diffrn_radiation_monochromator graphite
_diffrn_radiation_source 'fine-focus sealed tube'
_diffrn_radiation_type MoK\a
_diffrn_radiation_wavelength 0.71073
_diffrn_reflns_av_R_equivalents 0.0284
_diffrn_reflns_av_sigmaI/netI 0.0374
_diffrn_reflns_limit_h_max 4
_diffrn_reflns_limit_h_min -6
_diffrn_reflns_limit_k_max 33
_diffrn_reflns_limit_k_min -39
_diffrn_reflns_limit_l_max 8
_diffrn_reflns_limit_l_min -8
_diffrn_reflns_number 5260
_diffrn_reflns_theta_full 26.00
_diffrn_reflns_theta_max 26.00
_diffrn_reflns_theta_min 1.28
_diffrn_standards_number 0
_exptl_absorpt_coefficient_mu 0.104
_exptl_absorpt_correction_T_max 0.985
_exptl_absorpt_correction_T_min 0.953
_exptl_absorpt_correction_type multi-scan
_exptl_absorpt_process_details '(SADABS; Sheldrick, 1996)'
_exptl_crystal_colour 'pale yellow'
_exptl_crystal_density_diffrn 1.340
_exptl_crystal_density_method 'not measured'
_exptl_crystal_description plate
_exptl_crystal_F_000 488
_exptl_crystal_size_max 0.47
_exptl_crystal_size_mid 0.44
_exptl_crystal_size_min 0.15
_refine_diff_density_max 0.298
_refine_diff_density_min -0.264
_refine_ls_extinction_method none
_refine_ls_goodness_of_fit_ref 1.135
_refine_ls_hydrogen_treatment mixed
_refine_ls_matrix_type full
_refine_ls_number_parameters 155
_refine_ls_number_reflns 2215
_refine_ls_number_restraints 0
_refine_ls_restrained_S_all 1.135
_refine_ls_R_factor_all 0.0661
_refine_ls_R_factor_gt 0.0520
_refine_ls_shift/su_max 0.001
_refine_ls_shift/su_mean 0.001
_refine_ls_structure_factor_coef Fsqd
_refine_ls_weighting_details 'calc w=1/[\s^2^(Fo^2^)+(0.0870P)^2^+0.3989P] where P=(Fo^2^+2Fc^2^)/3'
_refine_ls_weighting_scheme calc
_refine_ls_wR_factor_gt 0.1467
_refine_ls_wR_factor_ref 0.1631
_reflns_number_gt 1772
_reflns_number_total 2215
_reflns_threshold_expression I>2\s(I)
_cod_data_source_file rz2348.cif
_cod_data_source_block I
_cod_depositor_comments
;
The following automatic conversions were performed:
'_symmetry_cell_setting' value 'Monoclinic' changed to 'monoclinic'
according to '/home/saulius/struct/CIF-dictionaries/cif_core.dic'
dictionary named 'cif_core.dic' version 2.4.1 from 2010-06-29.

Automatic conversion script
Id: cif_fix_enum 1527 2010-12-29 10:47:43Z saulius 

The following automatic conversions were performed:

'_symmetry_cell_setting' value 'Monoclinic' changed to 'monoclinic'
according to /home/saulius/struct/CIF-dictionaries/cif_core.dic
dictionary named 'cif_core.dic' version 2.4.1 from 2010-06-29.

Automatic conversion script
Id: cif_fix_values 1715 2011-07-08 13:25:40Z adriana 
;
_cod_original_sg_symbol_H-M 'P 21/c'
_cod_database_code 2222868
_cod_database_fobs_code 2222868

loop_
_symmetry_equiv_pos_as_xyz
'x, y, z'
'-x, y+1/2, -z+1/2'
'-x, -y, -z'
'x, -y-1/2, z-1/2'

loop_
_atom_site_type_symbol
_atom_site_label
_atom_site_fract_x
_atom_site_fract_y
_atom_site_fract_z
_atom_site_U_iso_or_equiv
_atom_site_adp_type
_atom_site_calc_flag
_atom_site_refinement_flags
_atom_site_occupancy
_atom_site_disorder_assembly
_atom_site_disorder_group
O O2 -0.2174(3) 0.48016(5) 0.1312(3) 0.0377(4) Uani d . 1 . .
O O1 0.4540(3) 0.36651(5) 0.1693(2) 0.0350(4) Uani d . 1 . .
N N1 0.9087(4) 0.32234(6) 0.4136(3) 0.0281(5) Uani d . 1 . .
O O3 0.0271(4) 0.53444(5) 0.2775(3) 0.0370(5) Uani d . 1 . .
H H3 -0.1105 0.5479 0.2213 0.055 Uiso calc R 1 . .
N N2 0.3901(4) 0.39704(6) 0.4423(3) 0.0307(5) Uani d . 1 . .
H H2 0.4458 0.3994 0.5723 0.037 Uiso calc R 1 . .
C C4 0.7462(4) 0.34863(6) 0.4836(3) 0.0254(5) Uani d . 1 . .
C C6 0.1614(4) 0.42138(7) 0.3356(3) 0.0295(5) Uani d . 1 . .
H H6A 0.0205 0.4183 0.4023 0.035 Uiso calc R 1 . .
H H6B 0.0936 0.4103 0.1990 0.035 Uiso calc R 1 . .
C C5 0.5200(4) 0.37122(6) 0.3528(3) 0.0250(5) Uani d . 1 . .
C C7 0.2283(4) 0.46754(7) 0.3265(3) 0.0277(5) Uani d . 1 . .
H H7A 0.3132 0.4778 0.4627 0.033 Uiso calc R 1 . .
H H7B 0.3567 0.4707 0.2485 0.033 Uiso calc R 1 . .
C C8 -0.0108(5) 0.49402(7) 0.2343(3) 0.0267(5) Uani d . 1 . .
C C3 0.8518(5) 0.35132(7) 0.6881(3) 0.0319(6) Uani d . 1 . .
H H3A 0.7824 0.3673 0.7761 0.038 Uiso calc R 1 . .
C C9 0.8797(5) 0.30933(8) 0.2082(3) 0.0361(6) Uani d . 1 . .
H H9A 1.0516 0.2987 0.1980 0.043 Uiso calc R 1 . .
H H9B 0.8319 0.3342 0.1206 0.043 Uiso calc R 1 . .
C C1 1.1074(5) 0.30880(8) 0.5705(4) 0.0350(6) Uani d . 1 . .
H H1 1.2446 0.2901 0.5629 0.042 Uiso calc R 1 . .
C C10 0.6725(6) 0.27552(8) 0.1358(4) 0.0407(6) Uani d . 1 . .
H H10A 0.7317 0.2493 0.2084 0.061 Uiso calc R 1 . .
H H10B 0.6457 0.2708 -0.0065 0.061 Uiso calc R 1 . .
H H10C 0.5060 0.2846 0.1585 0.061 Uiso calc R 1 . .
C C2 1.0782(5) 0.32635(8) 0.7411(4) 0.0366(6) Uani d . 1 . .
H H2A 1.1912 0.3223 0.8715 0.044 Uiso calc R 1 . .
O O4 0.5768(4) 0.57638(6) 0.1280(3) 0.0343(4) Uani d . 1 . .
H H4A 0.584(6) 0.5980(10) 0.034(5) 0.057(9) Uiso d . 1 . .
H H4B 0.465(7) 0.5596(10) 0.074(5) 0.051(9) Uiso d . 1 . .

loop_
_atom_site_aniso_label
_atom_site_aniso_U_11
_atom_site_aniso_U_22
_atom_site_aniso_U_33
_atom_site_aniso_U_12
_atom_site_aniso_U_13
_atom_site_aniso_U_23
O2 0.0288(9) 0.0372(9) 0.0415(10) 0.0021(7) 0.0009(8) -0.0031(7)
O1 0.0450(10) 0.0355(9) 0.0196(8) 0.0068(8) 0.0013(7) -0.0001(6)
N1 0.0253(10) 0.0322(10) 0.0270(10) -0.0003(8) 0.0077(8) 0.0016(7)
O3 0.0413(11) 0.0273(8) 0.0404(10) 0.0022(7) 0.0087(8) -0.0014(7)
N2 0.0350(11) 0.0324(10) 0.0220(9) 0.0048(8) 0.0038(8) 0.0004(8)
C4 0.0285(12) 0.0239(10) 0.0227(11) -0.0027(9) 0.0057(9) 0.0011(8)
C6 0.0255(12) 0.0301(12) 0.0309(12) 0.0011(9) 0.0048(9) -0.0013(9)
C5 0.0290(11) 0.0225(10) 0.0222(11) -0.0043(9) 0.0049(9) 0.0010(8)
C7 0.0255(11) 0.0311(12) 0.0265(11) -0.0032(9) 0.0076(9) -0.0026(9)
C8 0.0311(12) 0.0292(11) 0.0219(10) -0.0009(9) 0.0110(9) -0.0003(8)
C3 0.0376(13) 0.0312(12) 0.0235(11) -0.0002(10) 0.0029(10) 0.0005(9)
C9 0.0368(14) 0.0459(14) 0.0306(12) 0.0049(11) 0.0179(11) 0.0016(10)
C1 0.0258(12) 0.0371(13) 0.0393(13) 0.0020(10) 0.0044(10) 0.0052(10)
C10 0.0506(16) 0.0392(14) 0.0304(13) 0.0054(12) 0.0082(12) -0.0061(10)
C2 0.0341(13) 0.0394(14) 0.0282(12) -0.0038(11) -0.0044(10) 0.0039(10)
O4 0.0431(11) 0.0282(9) 0.0289(9) -0.0011(8) 0.0058(8) 0.0009(7)

loop_
_atom_type_symbol
_atom_type_description
_atom_type_scat_dispersion_real
_atom_type_scat_dispersion_imag
_atom_type_scat_source
C C 0.0033 0.0016 'International Tables Vol C Tables 4.2.6.8 and 6.1.1.4'
H H 0.0000 0.0000 'International Tables Vol C Tables 4.2.6.8 and 6.1.1.4'
N N 0.0061 0.0033 'International Tables Vol C Tables 4.2.6.8 and 6.1.1.4'
O O 0.0106 0.0060 'International Tables Vol C Tables 4.2.6.8 and 6.1.1.4'

loop_
_geom_angle_atom_site_label_1
_geom_angle_atom_site_label_2
_geom_angle_atom_site_label_3
_geom_angle_site_symmetry_1
_geom_angle_site_symmetry_3
_geom_angle
_geom_angle_publ_flag
C1 N1 C4 . . 108.54(19) ?
C1 N1 C9 . . 123.4(2) ?
C4 N1 C9 . . 128.08(19) ?
C8 O3 H3 . . 109.5 ?
C5 N2 C6 . . 123.23(18) ?
C5 N2 H2 . . 118.4 ?
C6 N2 H2 . . 118.4 ?
N1 C4 C3 . . 107.2(2) ?
N1 C4 C5 . . 123.25(19) ?
C3 C4 C5 . . 129.3(2) ?
N2 C6 C7 . . 111.60(19) ?
N2 C6 H6A . . 109.3 ?
C7 C6 H6A . . 109.3 ?
N2 C6 H6B . . 109.3 ?
C7 C6 H6B . . 109.3 ?
H6A C6 H6B . . 108.0 ?
O1 C5 N2 . . 122.0(2) ?
O1 C5 C4 . . 121.9(2) ?
N2 C5 C4 . . 116.13(18) ?
C8 C7 C6 . . 112.51(19) ?
C8 C7 H7A . . 109.1 ?
C6 C7 H7A . . 109.1 ?
C8 C7 H7B . . 109.1 ?
C6 C7 H7B . . 109.1 ?
H7A C7 H7B . . 107.8 ?
O2 C8 O3 . . 123.0(2) ?
O2 C8 C7 . . 124.0(2) ?
O3 C8 C7 . . 113.00(19) ?
C4 C3 C2 . . 107.7(2) ?
C4 C3 H3A . . 126.1 ?
C2 C3 H3A . . 126.1 ?
N1 C9 C10 . . 113.3(2) ?
N1 C9 H9A . . 108.9 ?
C10 C9 H9A . . 108.9 ?
N1 C9 H9B . . 108.9 ?
C10 C9 H9B . . 108.9 ?
H9A C9 H9B . . 107.7 ?
N1 C1 C2 . . 109.2(2) ?
N1 C1 H1 . . 125.4 ?
C2 C1 H1 . . 125.4 ?
C9 C10 H10A . . 109.5 ?
C9 C10 H10B . . 109.5 ?
H10A C10 H10B . . 109.5 ?
C9 C10 H10C . . 109.5 ?
H10A C10 H10C . . 109.5 ?
H10B C10 H10C . . 109.5 ?
C1 C2 C3 . . 107.3(2) ?
C1 C2 H2A . . 126.3 ?
C3 C2 H2A . . 126.3 ?
H4A O4 H4B . . 108(3) ?

loop_
_geom_bond_atom_site_label_1
_geom_bond_atom_site_label_2
_geom_bond_site_symmetry_2
_geom_bond_distance
_geom_bond_publ_flag
O2 C8 . 1.210(3) ?
O1 C5 . 1.245(3) ?
N1 C1 . 1.359(3) ?
N1 C4 . 1.384(3) ?
N1 C9 . 1.466(3) ?
O3 C8 . 1.323(3) ?
O3 H3 . 0.8400 ?
N2 C5 . 1.335(3) ?
N2 C6 . 1.452(3) ?
N2 H2 . 0.8800 ?
C4 C3 . 1.388(3) ?
C4 C5 . 1.473(3) ?
C6 C7 . 1.515(3) ?
C6 H6A . 0.9900 ?
C6 H6B . 0.9900 ?
C7 C8 . 1.504(3) ?
C7 H7A . 0.9900 ?
C7 H7B . 0.9900 ?
C3 C2 . 1.395(4) ?
C3 H3A . 0.9500 ?
C9 C10 . 1.516(4) ?
C9 H9A . 0.9900 ?
C9 H9B . 0.9900 ?
C1 C2 . 1.370(4) ?
C1 H1 . 0.9500 ?
C10 H10A . 0.9800 ?
C10 H10B . 0.9800 ?
C10 H10C . 0.9800 ?
C2 H2A . 0.9500 ?
O4 H4A . 0.96(3) ?
O4 H4B . 0.81(3) ?

loop_
_geom_hbond_atom_site_label_D
_geom_hbond_atom_site_label_H
_geom_hbond_atom_site_label_A
_geom_hbond_site_symmetry_A
_geom_hbond_distance_DH
_geom_hbond_distance_HA
_geom_hbond_distance_DA
_geom_hbond_angle_DHA
O3 H3 O4 1_455 0.84 1.83 2.669(3) 172.7
N2 H2 O4 3_666 0.88 2.28 3.091(3) 154.1
O4 H4A O1 3_665 0.96(3) 1.79(3) 2.737(2) 170(3)
O4 H4B O2 3_565 0.81(3) 2.08(4) 2.863(3) 164(3)

loop_
_geom_torsion_atom_site_label_1
_geom_torsion_atom_site_label_2
_geom_torsion_atom_site_label_3
_geom_torsion_atom_site_label_4
_geom_torsion_site_symmetry_1
_geom_torsion_site_symmetry_2
_geom_torsion_site_symmetry_3
_geom_torsion_site_symmetry_4
_geom_torsion
_geom_torsion_publ_flag
C1 N1 C4 C3 . . . . 0.7(2) ?
C9 N1 C4 C3 . . . . 179.4(2) ?
C1 N1 C4 C5 . . . . 175.90(19) ?
C9 N1 C4 C5 . . . . -5.3(3) ?
C5 N2 C6 C7 . . . . -106.2(2) ?
C6 N2 C5 O1 . . . . 0.6(3) ?
C6 N2 C5 C4 . . . . -179.44(19) ?
N1 C4 C5 O1 . . . . 3.2(3) ?
C3 C4 C5 O1 . . . . 177.3(2) ?
N1 C4 C5 N2 . . . . -176.8(2) ?
C3 C4 C5 N2 . . . . -2.6(3) ?
N2 C6 C7 C8 . . . . -174.39(18) ?
C6 C7 C8 O2 . . . . -19.0(3) ?
C6 C7 C8 O3 . . . . 161.00(19) ?
N1 C4 C3 C2 . . . . -0.3(3) ?
C5 C4 C3 C2 . . . . -175.1(2) ?
C1 N1 C9 C10 . . . . 101.2(3) ?
C4 N1 C9 C10 . . . . -77.4(3) ?
C4 N1 C1 C2 . . . . -0.8(3) ?
C9 N1 C1 C2 . . . . -179.6(2) ?
N1 C1 C2 C3 . . . . 0.6(3) ?
C4 C3 C2 C1 . . . . -0.2(3) ?

loop_
_cod_related_entry_id
_cod_related_entry_database
_cod_related_entry_code
1 ChemSpider 26000954
